data_7719864
loop_
_publ_author_name
'Yadav, Archana'
'Dewan, Sayari'
'Chaudhary, Kajal'
'Butcher, Ray J.'
'Singh, Ritika Gautam'
'Angamuthu, Raja'

_publ_section_title
;
 Hemiparetic koneramine NNP ligand comprising strategic hard and soft
 donors: transition metal complexes, CS<sub>2</sub> activation and
 therapeutic potential.
;
_journal_issue 47
_journal_name_full 'Dalton transactions (Cambridge, England : 2003)'
_journal_page_first 17471
_journal_page_last 17478
_journal_paper_doi 10.1039/d5dt02106e
_journal_volume 54
_journal_year 2025
_chemical_formula_moiety 'C36 H32 N3 O P Ru S4, 1[CH2Cl2], 1[CH2Cl2]'
_chemical_formula_sum 'C38 H36 Cl4 N3 O P Ru S4'
_chemical_formula_weight 952.842
_chemical_name_systematic 9marb_0m
_space_group_crystal_system triclinic
_space_group_IT_number 2
_space_group_name_Hall '-P 1'
_space_group_name_H-M_alt 'P -1'
_symmetry_Int_Tables_number 2
_atom_sites_solution_primary dual
_audit_creation_date 2025-05-10
_audit_creation_method
;
Olex2 1.5
(compiled 2023.03.06 svn.rbb2c1857 for OlexSys, GUI svn.r6817)
;
_audit_update_record
;
2025-07-14 deposited with the CCDC.	2025-11-10 downloaded from the CCDC.
;
_cell_angle_alpha 100.491(3)
_cell_angle_beta 97.584(3)
_cell_angle_gamma 112.179(3)
_cell_formula_units_Z 2
_cell_length_a 10.3188(12)
_cell_length_b 12.7542(15)
_cell_length_c 17.1219(19)
_cell_measurement_reflns_used 9838
_cell_measurement_temperature 273.15
_cell_measurement_theta_max 28.38
_cell_measurement_theta_min 2.18
_cell_volume 2001.3(4)
_computing_cell_refinement 'SAINT V8.38A (Bruker, 2018)'
_computing_data_reduction 'SAINT V8.38A (Bruker, 2018)'
_computing_molecular_graphics 'Olex2 1.5 (Dolomanov et al., 2009)'
_computing_publication_material 'Olex2 1.5 (Dolomanov et al., 2009)'
_computing_structure_refinement 'olex2.refine 1.5 (Bourhis et al., 2015)'
_computing_structure_solution 'SHELXT 2018/2 (Sheldrick, 2018)'
_diffrn_ambient_temperature 273.15
_diffrn_measured_fraction_theta_full 0.9983
_diffrn_measured_fraction_theta_max 0.9944
_diffrn_measurement_device_type 'Bruker APEX-II CCD'
_diffrn_measurement_method '\f and \w scans'
_diffrn_radiation_type 'Mo K\a'
_diffrn_radiation_wavelength 0.71073
_diffrn_reflns_av_R_equivalents 0.0409
_diffrn_reflns_av_unetI/netI 0.0329
_diffrn_reflns_Laue_measured_fraction_full 0.9983
_diffrn_reflns_Laue_measured_fraction_max 0.9944
_diffrn_reflns_limit_h_max 13
_diffrn_reflns_limit_h_min -13
_diffrn_reflns_limit_k_max 17
_diffrn_reflns_limit_k_min -17
_diffrn_reflns_limit_l_max 22
_diffrn_reflns_limit_l_min -22
_diffrn_reflns_number 43076
_diffrn_reflns_point_group_measured_fraction_full 0.9983
_diffrn_reflns_point_group_measured_fraction_max 0.9944
_diffrn_reflns_theta_full 25.2417
_diffrn_reflns_theta_max 28.45
_diffrn_reflns_theta_min 2.66
_diffrn_source_current 1.0
_diffrn_source_power 0.05
_diffrn_source_voltage 50.0
_diffrn_standards_number 0
_exptl_absorpt_coefficient_mu 0.944
_exptl_absorpt_correction_T_max 0.7457
_exptl_absorpt_correction_T_min 0.6562
_exptl_absorpt_correction_type none
_exptl_absorpt_process_details
;
SADABS-2016/2 (Bruker,2016/2) was used for absorption correction.
wR2(int) was 0.0964 before and 0.0577 after correction.
The Ratio of minimum to maximum transmission is 0.8800.
The \l/2 correction factor is Not present.
;
_exptl_crystal_colour 'metallic orangish orange'
_exptl_crystal_colour_lustre metallic
_exptl_crystal_colour_modifier orangish
_exptl_crystal_colour_primary orange
_exptl_crystal_density_diffrn 1.581
_exptl_crystal_description needle
_exptl_crystal_F_000 968.264
_exptl_crystal_preparation 'vapour diffusion'
_exptl_crystal_recrystallization_method DCM/ether
_exptl_crystal_size_max 0.26
_exptl_crystal_size_mid 0.21
_exptl_crystal_size_min 0.18
_refine_diff_density_max 2.4798
_refine_diff_density_min -1.6232
_refine_diff_density_rms 0.1082
_refine_ls_d_res_high 0.7460
_refine_ls_d_res_low 7.6459
_refine_ls_goodness_of_fit_ref 1.0526
_refine_ls_hydrogen_treatment mixed
_refine_ls_matrix_type full
_refine_ls_number_constraints 63
_refine_ls_number_parameters 477
_refine_ls_number_reflns 10039
_refine_ls_number_restraints 0
_refine_ls_restrained_S_all 1.0526
_refine_ls_R_factor_all 0.0411
_refine_ls_R_factor_gt 0.0351
_refine_ls_shift/su_max 0.0003
_refine_ls_shift/su_mean 0.0000
_refine_ls_structure_factor_coef Fsqd
_refine_ls_weighting_details 'w=1/[\s^2^(Fo^2^)+(0.0360P)^2^+4.2195P] where P=(Fo^2^+2Fc^2^)/3'
_refine_ls_weighting_scheme calc
_refine_ls_wR_factor_gt 0.0891
_refine_ls_wR_factor_ref 0.0950
_reflns_Friedel_coverage 0.0
_reflns_limit_h_max 13
_reflns_limit_h_min -13
_reflns_limit_k_max 16
_reflns_limit_k_min -17
_reflns_limit_l_max 22
_reflns_limit_l_min 0
_reflns_number_gt 8977
_reflns_number_total 10039
_reflns_threshold_expression I>=2u(I)
_cod_data_source_file d5dt02106e2.cif
_cod_data_source_block 9marb_0m
_cod_depositor_comments 'Adding full bibliography for 7719863--7719876.cif.'
_cod_database_code 7719864
_olex2_refinement_description
;
1. Fixed Uiso
 At 1.2 times of:
  All C(H) groups, All C(H,H) groups
2.a Ternary CH refined with riding coordinates:
 C6(H6)
2.b Secondary CH2 refined with riding coordinates:
 C14(H14a,H14b), C15(H15a,H15b), C7(H7a,H7b), C37(H37a,H37b), C38(H38a,H38b)
2.c Aromatic/amide H refined with riding coordinates:
 C9(H9), C23(H23), C21(H21), C12(H12), C24(H24), C1(H1), C33(H33), C27(H27),
 C2(H2), C11(H11), C3(H3), C10(H10), C4(H4), C26(H26), C32(H32), C17(H17),
 C19(H19), C25(H25), C18(H18), C31(H31), C29(H29), C30(H30), C20(H20)
;
_olex2_submission_special_instructions 'No special instructions were received'

loop_
_space_group_symop_id
_space_group_symop_operation_xyz
1 x,y,z
2 -x,-y,-z

loop_
_atom_site_label
_atom_site_type_symbol
_atom_site_fract_x
_atom_site_fract_y
_atom_site_fract_z
_atom_site_U_iso_or_equiv
_atom_site_adp_type
_atom_site_occupancy
_atom_site_refinement_flags_posn
Ru1 Ru 0.657855(19) 0.696890(15) 0.724549(11) 0.01115(6) Uani 1.000000 .
S3 S 0.76850(6) 0.89279(5) 0.81066(3) 0.01429(11) Uani 1.000000 .
P3 P 0.62205(6) 0.62397(5) 0.83729(4) 0.01229(12) Uani 1.000000 .
S1 S 0.52722(7) 0.50504(5) 0.63553(4) 0.01697(12) Uani 1.000000 .
S2 S 0.79915(8) 0.51190(6) 0.57973(4) 0.02420(14) Uani 1.000000 .
S4 S 0.89298(8) 1.13069(6) 0.78503(4) 0.02488(14) Uani 1.000000 .
Cl3 Cl 0.44107(8) 0.95627(7) 1.09145(5) 0.03268(16) Uani 1.000000 .
Cl2 Cl -0.05287(9) 0.66809(8) 0.42837(5) 0.0416(2) Uani 1.000000 .
Cl4 Cl 0.22126(10) 0.81385(7) 0.94310(5) 0.03793(18) Uani 1.000000 .
Cl1 Cl 0.24803(10) 0.79975(9) 0.42488(6) 0.0511(2) Uani 1.000000 .
O1 O 0.9577(2) 0.71163(18) 0.75843(12) 0.0244(4) Uani 1.000000 .
N2 N 0.4499(2) 0.71708(17) 0.70928(12) 0.0127(4) Uani 1.000000 .
N4 N 0.3425(2) 0.82424(18) 0.65006(13) 0.0163(4) Uani 1.000000 .
N1 N 0.6539(2) 0.76914(17) 0.62238(12) 0.0142(4) Uani 1.000000 .
C8 C 0.3419(3) 0.6113(2) 0.80937(14) 0.0141(4) Uani 1.000000 .
C14 C 0.3243(3) 0.6345(2) 0.64140(14) 0.0154(4) Uani 1.000000 .
H14a H 0.3565(3) 0.6119(2) 0.59293(14) 0.0185(5) Uiso 1.000000 R
H14b H 0.2693(3) 0.5646(2) 0.65746(14) 0.0185(5) Uiso 1.000000 R
C9 C 0.1955(3) 0.5588(2) 0.80759(15) 0.0183(5) Uani 1.000000 .
H9 H 0.1375(3) 0.5968(2) 0.79471(15) 0.0220(6) Uiso 1.000000 R
C16 C 0.3089(3) 0.9210(2) 0.66387(14) 0.0166(5) Uani 1.000000 .
C15 C 0.2340(3) 0.7031(2) 0.62581(15) 0.0172(5) Uani 1.000000 .
H15a H 0.1627(3) 0.6915(2) 0.65888(15) 0.0207(6) Uiso 1.000000 R
H15b H 0.1863(3) 0.6811(2) 0.56886(15) 0.0207(6) Uiso 1.000000 R
C22 C 0.6862(3) 0.7286(2) 0.93739(14) 0.0145(4) Uani 1.000000 .
C13 C 0.4287(3) 0.5534(2) 0.83000(14) 0.0146(4) Uani 1.000000 .
C23 C 0.5958(3) 0.7334(2) 0.99030(15) 0.0183(5) Uani 1.000000 .
H23 H 0.4979(3) 0.6863(2) 0.97357(15) 0.0220(6) Uiso 1.000000 R
C21 C 0.4141(3) 1.0344(2) 0.70027(15) 0.0192(5) Uani 1.000000 .
H21 H 0.5095(3) 1.0466(2) 0.71594(15) 0.0230(6) Uiso 1.000000 R
C6 C 0.4816(3) 0.8282(2) 0.68313(14) 0.0133(4) Uani 1.000000 .
H6 H 0.5338(3) 0.8962(2) 0.72970(14) 0.0160(5) Uiso 1.000000 R
C28 C 0.6891(3) 0.5157(2) 0.85756(15) 0.0158(4) Uani 1.000000 .
C7 C 0.4015(3) 0.7282(2) 0.78846(14) 0.0140(4) Uani 1.000000 .
H7a H 0.4821(3) 0.7834(2) 0.83174(14) 0.0168(5) Uiso 1.000000 R
H7b H 0.3284(3) 0.7586(2) 0.78428(14) 0.0168(5) Uiso 1.000000 R
C12 C 0.3662(3) 0.4437(2) 0.84566(15) 0.0183(5) Uani 1.000000 .
H12 H 0.4230(3) 0.4045(2) 0.85804(15) 0.0219(6) Uiso 1.000000 R
C24 C 0.6513(3) 0.8086(2) 1.06824(15) 0.0220(5) Uani 1.000000 .
H24 H 0.5907(3) 0.8101(2) 1.10371(15) 0.0264(6) Uiso 1.000000 R
C1 C 0.7315(3) 0.7651(2) 0.56526(15) 0.0171(5) Uani 1.000000 .
H1 H 0.7865(3) 0.7218(2) 0.56682(15) 0.0205(6) Uiso 1.000000 R
C34 C 0.8407(3) 0.6985(2) 0.73997(14) 0.0160(5) Uani 1.000000 .
C33 C 0.7058(3) 0.4400(2) 0.79381(16) 0.0199(5) Uani 1.000000 .
H33 H 0.6896(3) 0.4482(2) 0.74097(16) 0.0238(6) Uiso 1.000000 R
C27 C 0.8332(3) 0.8008(2) 0.96315(15) 0.0183(5) Uani 1.000000 .
H27 H 0.8950(3) 0.7976(2) 0.92875(15) 0.0219(6) Uiso 1.000000 R
C2 C 0.7319(3) 0.8232(2) 0.50444(16) 0.0221(5) Uani 1.000000 .
H2 H 0.7867(3) 0.8191(2) 0.46592(16) 0.0265(6) Uiso 1.000000 R
C11 C 0.2194(3) 0.3922(2) 0.84291(16) 0.0219(5) Uani 1.000000 .
H11 H 0.1784(3) 0.3189(2) 0.85323(16) 0.0262(6) Uiso 1.000000 R
C3 C 0.6502(3) 0.8872(3) 0.50153(17) 0.0240(6) Uani 1.000000 .
H3 H 0.6510(3) 0.9285(3) 0.46194(17) 0.0288(7) Uiso 1.000000 R
C10 C 0.1355(3) 0.4507(2) 0.82480(17) 0.0231(5) Uani 1.000000 .
H10 H 0.0380(3) 0.4174(2) 0.82413(17) 0.0278(6) Uiso 1.000000 R
C4 C 0.5664(3) 0.8891(2) 0.55888(16) 0.0201(5) Uani 1.000000 .
H4 H 0.5086(3) 0.9300(2) 0.55727(16) 0.0241(6) Uiso 1.000000 R
C26 C 0.8865(3) 0.8775(2) 1.04049(16) 0.0233(5) Uani 1.000000 .
H26 H 0.9837(3) 0.9268(2) 1.05703(16) 0.0279(6) Uiso 1.000000 R
C5 C 0.5705(3) 0.8289(2) 0.61851(14) 0.0141(4) Uani 1.000000 .
C32 C 0.7466(3) 0.3528(2) 0.80918(17) 0.0225(5) Uani 1.000000 .
H32 H 0.7552(3) 0.3012(2) 0.76627(17) 0.0270(6) Uiso 1.000000 R
C17 C 0.1667(3) 0.9063(2) 0.63754(16) 0.0214(5) Uani 1.000000 .
H17 H 0.0959(3) 0.8320(2) 0.61203(16) 0.0257(6) Uiso 1.000000 R
C36 C 0.8437(3) 0.9885(2) 0.75608(15) 0.0183(5) Uani 1.000000 .
C19 C 0.2347(3) 1.1137(3) 0.68816(17) 0.0257(6) Uani 1.000000 .
H19 H 0.2099(3) 1.1771(3) 0.69731(17) 0.0309(7) Uiso 1.000000 R
C25 C 0.7960(3) 0.8808(2) 1.09294(16) 0.0238(5) Uani 1.000000 .
H25 H 0.8325(3) 0.9316(2) 1.14468(16) 0.0286(7) Uiso 1.000000 R
C18 C 0.1313(3) 1.0023(3) 0.64946(18) 0.0252(6) Uani 1.000000 .
H18 H 0.0371(3) 0.9915(3) 0.63120(18) 0.0302(7) Uiso 1.000000 R
C31 C 0.7748(3) 0.3414(2) 0.88788(17) 0.0231(5) Uani 1.000000 .
H31 H 0.8023(3) 0.2827(2) 0.89779(17) 0.0277(6) Uiso 1.000000 R
C29 C 0.7181(3) 0.5038(3) 0.93662(16) 0.0240(6) Uani 1.000000 .
H29 H 0.7081(3) 0.5541(3) 0.97969(16) 0.0288(7) Uiso 1.000000 R
C35 C 0.6263(3) 0.4556(2) 0.58054(16) 0.0216(5) Uani 1.000000 .
C30 C 0.7617(3) 0.4180(3) 0.95157(17) 0.0273(6) Uani 1.000000 .
H30 H 0.7823(3) 0.4117(3) 1.00461(17) 0.0328(7) Uiso 1.000000 R
C20 C 0.3756(3) 1.1292(2) 0.71305(16) 0.0224(5) Uani 1.000000 .
H20 H 0.4455(3) 1.2039(2) 0.73863(16) 0.0269(6) Uiso 1.000000 R
C37 C 0.2790(4) 0.9340(3) 1.02838(18) 0.0322(7) Uani 1.000000 .
H37a H 0.2053(4) 0.9213(3) 1.05986(18) 0.0387(8) Uiso 1.000000 R
H37b H 0.2915(4) 1.0040(3) 1.00988(18) 0.0387(8) Uiso 1.000000 R
C38 C 0.0770(4) 0.7015(3) 0.3697(2) 0.0354(7) Uani 1.000000 .
H38a H 0.0818(4) 0.6296(3) 0.3431(2) 0.0425(8) Uiso 1.000000 R
H38b H 0.0467(4) 0.7342(3) 0.3275(2) 0.0425(8) Uiso 1.000000 R
H35 H 0.570(3) 0.384(3) 0.551(2) 0.020(8) Uiso 1.000000 .
H36 H 0.856(4) 0.957(3) 0.705(2) 0.031(9) Uiso 1.000000 .

loop_
_atom_site_aniso_label
_atom_site_aniso_U_11
_atom_site_aniso_U_22
_atom_site_aniso_U_33
_atom_site_aniso_U_12
_atom_site_aniso_U_13
_atom_site_aniso_U_23
Ru1 0.01335(9) 0.01083(9) 0.00873(9) 0.00401(7) 0.00324(6) 0.00277(6)
S3 0.0173(3) 0.0115(2) 0.0118(3) 0.0038(2) 0.0027(2) 0.0025(2)
P3 0.0146(3) 0.0122(3) 0.0100(3) 0.0048(2) 0.0034(2) 0.0038(2)
S1 0.0202(3) 0.0141(3) 0.0138(3) 0.0062(2) 0.0017(2) 0.0004(2)
S2 0.0299(4) 0.0252(3) 0.0209(3) 0.0149(3) 0.0092(3) 0.0033(3)
S4 0.0293(4) 0.0154(3) 0.0274(3) 0.0058(3) 0.0043(3) 0.0084(3)
Cl3 0.0320(4) 0.0335(4) 0.0347(4) 0.0168(3) 0.0058(3) 0.0079(3)
Cl2 0.0341(4) 0.0424(5) 0.0396(4) 0.0094(3) 0.0141(3) -0.0006(4)
Cl4 0.0475(5) 0.0341(4) 0.0254(4) 0.0120(3) 0.0113(3) -0.0004(3)
Cl1 0.0410(5) 0.0434(5) 0.0451(5) -0.0046(4) 0.0012(4) 0.0099(4)
O1 0.0192(9) 0.0312(11) 0.0235(10) 0.0121(8) 0.0045(8) 0.0051(8)
N2 0.0150(9) 0.0130(9) 0.0099(9) 0.0048(7) 0.0036(7) 0.0038(7)
N4 0.0153(10) 0.0152(10) 0.0186(10) 0.0063(8) 0.0026(8) 0.0053(8)
N1 0.0181(10) 0.0130(9) 0.0104(9) 0.0050(8) 0.0035(7) 0.0031(7)
C8 0.0163(11) 0.0155(11) 0.0096(10) 0.0052(9) 0.0040(8) 0.0032(8)
C14 0.0165(11) 0.0149(11) 0.0109(10) 0.0037(9) 0.0013(9) 0.0013(8)
C9 0.0163(12) 0.0210(12) 0.0157(11) 0.0056(10) 0.0039(9) 0.0045(9)
C16 0.0216(12) 0.0220(12) 0.0124(10) 0.0125(10) 0.0072(9) 0.0085(9)
C15 0.0160(11) 0.0183(11) 0.0149(11) 0.0055(9) 0.0017(9) 0.0033(9)
C22 0.0187(11) 0.0135(10) 0.0104(10) 0.0057(9) 0.0021(9) 0.0038(8)
C13 0.0155(11) 0.0152(11) 0.0116(10) 0.0042(9) 0.0042(8) 0.0034(8)
C23 0.0204(12) 0.0207(12) 0.0148(11) 0.0084(10) 0.0049(9) 0.0059(9)
C21 0.0230(13) 0.0220(12) 0.0142(11) 0.0107(10) 0.0032(9) 0.0062(9)
C6 0.0149(11) 0.0140(10) 0.0133(10) 0.0070(9) 0.0039(8) 0.0057(8)
C28 0.0168(11) 0.0152(11) 0.0174(11) 0.0065(9) 0.0064(9) 0.0073(9)
C7 0.0155(11) 0.0159(11) 0.0111(10) 0.0061(9) 0.0050(8) 0.0039(8)
C12 0.0207(12) 0.0152(11) 0.0181(12) 0.0051(9) 0.0053(10) 0.0068(9)
C24 0.0346(15) 0.0251(13) 0.0130(11) 0.0183(12) 0.0080(10) 0.0050(10)
C1 0.0205(12) 0.0187(11) 0.0139(11) 0.0080(10) 0.0076(9) 0.0060(9)
C34 0.0217(12) 0.0142(11) 0.0121(10) 0.0061(9) 0.0064(9) 0.0045(8)
C33 0.0229(13) 0.0224(12) 0.0162(11) 0.0108(10) 0.0046(10) 0.0061(10)
C27 0.0166(12) 0.0208(12) 0.0148(11) 0.0047(10) 0.0012(9) 0.0065(9)
C2 0.0301(14) 0.0248(13) 0.0180(12) 0.0135(11) 0.0127(11) 0.0106(10)
C11 0.0222(13) 0.0159(11) 0.0212(12) 0.0002(10) 0.0045(10) 0.0068(10)
C3 0.0334(15) 0.0283(14) 0.0190(12) 0.0157(12) 0.0117(11) 0.0156(11)
C10 0.0157(12) 0.0260(13) 0.0214(13) 0.0012(10) 0.0056(10) 0.0065(10)
C4 0.0252(13) 0.0220(12) 0.0191(12) 0.0127(10) 0.0083(10) 0.0102(10)
C26 0.0233(13) 0.0211(13) 0.0176(12) 0.0032(10) -0.0023(10) 0.0044(10)
C5 0.0160(11) 0.0135(10) 0.0119(10) 0.0047(9) 0.0033(8) 0.0044(8)
C32 0.0272(14) 0.0207(12) 0.0235(13) 0.0132(11) 0.0091(11) 0.0051(10)
C17 0.0193(12) 0.0272(13) 0.0199(12) 0.0097(11) 0.0070(10) 0.0091(10)
C36 0.0182(12) 0.0171(11) 0.0152(11) 0.0027(9) 0.0030(9) 0.0039(9)
C19 0.0381(16) 0.0329(15) 0.0205(13) 0.0252(13) 0.0139(12) 0.0119(11)
C25 0.0351(15) 0.0200(12) 0.0142(11) 0.0113(11) 0.0013(11) 0.0023(10)
C18 0.0233(13) 0.0355(15) 0.0265(14) 0.0181(12) 0.0115(11) 0.0130(12)
C31 0.0275(14) 0.0230(13) 0.0285(14) 0.0155(11) 0.0119(11) 0.0137(11)
C29 0.0356(15) 0.0281(14) 0.0169(12) 0.0195(12) 0.0093(11) 0.0094(10)
C35 0.0311(14) 0.0193(12) 0.0141(11) 0.0122(11) 0.0028(10) 0.0010(10)
C30 0.0399(17) 0.0317(15) 0.0198(13) 0.0207(13) 0.0088(12) 0.0137(11)
C20 0.0313(14) 0.0215(13) 0.0169(12) 0.0129(11) 0.0053(10) 0.0063(10)
C37 0.0448(18) 0.0338(16) 0.0227(14) 0.0249(15) 0.0035(13) 0.0018(12)
C38 0.0371(17) 0.0329(16) 0.0310(16) 0.0081(14) 0.0060(13) 0.0108(13)

loop_
_atom_type_symbol
_atom_type_scat_dispersion_real
_atom_type_scat_dispersion_imag
_atom_type_scat_Cromer_Mann_a1
_atom_type_scat_Cromer_Mann_a2
_atom_type_scat_Cromer_Mann_a3
_atom_type_scat_Cromer_Mann_a4
_atom_type_scat_Cromer_Mann_b1
_atom_type_scat_Cromer_Mann_b2
_atom_type_scat_Cromer_Mann_b3
_atom_type_scat_Cromer_Mann_b4
_atom_type_scat_Cromer_Mann_c
_atom_type_scat_source
_atom_type_scat_dispersion_source
C 0.00313 0.00162 2.31000 1.02000 1.58860 0.86500 20.84390 10.20750 0.56870 51.65120 0.21560 'International Tables Volume C Table 6.1.1.4 (pp. 500-502)' brennan
Cl 0.14908 0.15974 11.46040 7.19640 6.25560 1.64550 0.01040 1.16620 18.51940 47.77840 -9.55740 'International Tables Volume C Table 6.1.1.4 (pp. 500-502)' brennan
H 0.00000 0.00000 0.49300 0.32291 0.14019 0.04081 10.51090 26.12570 3.14236 57.79970 0.00304 'International Tables Volume C Table 6.1.1.4 (pp. 500-502)' brennan
N 0.00612 0.00332 12.21260 3.13220 2.01250 1.16630 0.00570 9.89330 28.99750 0.58260 -11.52900 'International Tables Volume C Table 6.1.1.4 (pp. 500-502)' brennan
O 0.01085 0.00610 3.04850 2.28680 1.54630 0.86700 13.27710 5.70110 0.32390 32.90890 0.25080 'International Tables Volume C Table 6.1.1.4 (pp. 500-502)' brennan
P 0.10265 0.09519 6.43450 4.17910 1.78000 1.49080 1.90670 27.15700 0.52600 68.16450 1.11490 'International Tables Volume C Table 6.1.1.4 (pp. 500-502)' brennan
Ru -1.23864 0.84050 19.26740 12.91820 4.86337 1.56756 0.80852 8.43467 24.79970 94.29280 5.37874 'International Tables Volume C Table 6.1.1.4 (pp. 500-502)' brennan
S 0.12485 0.12449 6.90530 5.20340 1.43790 1.58630 1.46790 22.21510 0.25360 56.17200 0.86690 'International Tables Volume C Table 6.1.1.4 (pp. 500-502)' brennan

loop_
_geom_angle_atom_site_label_1
_geom_angle_atom_site_label_2
_geom_angle_atom_site_label_3
_geom_angle
_geom_angle_site_symmetry_1
_geom_angle_site_symmetry_3
_geom_angle_publ_flag
P3 Ru1 S3 89.98(2) . . ?
S1 Ru1 S3 174.46(2) . . ?
S1 Ru1 P3 91.16(2) . . ?
N2 Ru1 S3 87.58(5) . . ?
N2 Ru1 P3 92.99(5) . . ?
N2 Ru1 S1 86.94(5) . . ?
N1 Ru1 S3 88.45(6) . . ?
N1 Ru1 P3 168.82(6) . . ?
N1 Ru1 S1 89.38(6) . . ?
N1 Ru1 N2 75.88(7) . . ?
C34 Ru1 S3 86.51(8) . . ?
C34 Ru1 P3 89.61(7) . . ?
C34 Ru1 S1 98.92(8) . . ?
C34 Ru1 N2 173.54(9) . . ?
C34 Ru1 N1 101.34(9) . . ?
C36 S3 Ru1 109.96(9) . . ?
C22 P3 Ru1 117.93(8) . . ?
C13 P3 Ru1 108.04(8) . . ?
C13 P3 C22 102.62(11) . . ?
C28 P3 Ru1 120.45(8) . . ?
C28 P3 C22 100.91(11) . . ?
C28 P3 C13 104.87(11) . . ?
C35 S1 Ru1 114.33(10) . . ?
C14 N2 Ru1 120.58(14) . . ?
C6 N2 Ru1 105.02(13) . . ?
C6 N2 C14 99.84(17) . . ?
C7 N2 Ru1 111.29(14) . . ?
C7 N2 C14 109.62(18) . . ?
C7 N2 C6 109.32(18) . . ?
C15 N4 C16 123.3(2) . . ?
C6 N4 C16 123.4(2) . . ?
C6 N4 C15 110.29(19) . . ?
C1 N1 Ru1 125.87(17) . . ?
C5 N1 Ru1 115.17(15) . . ?
C5 N1 C1 118.9(2) . . ?
C13 C8 C9 118.9(2) . . ?
C7 C8 C9 118.7(2) . . ?
C7 C8 C13 122.3(2) . . ?
H14a C14 N2 110.73(12) . . ?
H14b C14 N2 110.73(12) . . ?
H14b C14 H14a 108.8 . . ?
C15 C14 N2 105.10(18) . . ?
C15 C14 H14a 110.73(13) . . ?
C15 C14 H14b 110.73(13) . . ?
H9 C9 C8 119.58(15) . . ?
C10 C9 C8 120.8(2) . . ?
C10 C9 H9 119.58(16) . . ?
C21 C16 N4 121.9(2) . . ?
C17 C16 N4 119.5(2) . . ?
C17 C16 C21 118.6(2) . . ?
C14 C15 N4 102.08(19) . . ?
H15a C15 N4 111.35(13) . . ?
H15a C15 C14 111.35(13) . . ?
H15b C15 N4 111.35(13) . . ?
H15b C15 C14 111.35(13) . . ?
H15b C15 H15a 109.2 . . ?
C23 C22 P3 122.31(19) . . ?
C27 C22 P3 118.32(19) . . ?
C27 C22 C23 119.2(2) . . ?
C8 C13 P3 119.54(18) . . ?
C12 C13 P3 120.90(19) . . ?
C12 C13 C8 119.6(2) . . ?
H23 C23 C22 119.85(15) . . ?
C24 C23 C22 120.3(2) . . ?
C24 C23 H23 119.85(16) . . ?
H21 C21 C16 119.99(15) . . ?
C20 C21 C16 120.0(2) . . ?
C20 C21 H21 119.99(16) . . ?
N4 C6 N2 105.20(18) . . ?
H6 C6 N2 110.61(12) . . ?
H6 C6 N4 110.61(13) . . ?
C5 C6 N2 107.98(18) . . ?
C5 C6 N4 111.68(19) . . ?
C5 C6 H6 110.61(13) . . ?
C33 C28 P3 120.54(19) . . ?
C29 C28 P3 120.56(19) . . ?
C29 C28 C33 118.8(2) . . ?
C8 C7 N2 111.21(19) . . ?
H7a C7 N2 109.39(12) . . ?
H7a C7 C8 109.39(13) . . ?
H7b C7 N2 109.39(12) . . ?
H7b C7 C8 109.39(13) . . ?
H7b C7 H7a 108.0 . . ?
H12 C12 C13 119.70(15) . . ?
C11 C12 C13 120.6(2) . . ?
C11 C12 H12 119.70(15) . . ?
H24 C24 C23 119.89(16) . . ?
C25 C24 C23 120.2(2) . . ?
C25 C24 H24 119.89(15) . . ?
H1 C1 N1 118.93(14) . . ?
C2 C1 N1 122.1(2) . . ?
C2 C1 H1 118.93(15) . . ?
O1 C34 Ru1 170.8(2) . . ?
H33 C33 C28 119.99(14) . . ?
C32 C33 C28 120.0(2) . . ?
C32 C33 H33 119.99(16) . . ?
H27 C27 C22 120.11(14) . . ?
C26 C27 C22 119.8(2) . . ?
C26 C27 H27 120.11(16) . . ?
H2 C2 C1 120.36(15) . . ?
C3 C2 C1 119.3(2) . . ?
C3 C2 H2 120.36(15) . . ?
H11 C11 C12 120.19(15) . . ?
C10 C11 C12 119.6(2) . . ?
C10 C11 H11 120.19(15) . . ?
H3 C3 C2 120.52(15) . . ?
C4 C3 C2 119.0(2) . . ?
C4 C3 H3 120.52(15) . . ?
C11 C10 C9 120.4(2) . . ?
H10 C10 C9 119.80(16) . . ?
H10 C10 C11 119.80(15) . . ?
H4 C4 C3 120.48(15) . . ?
C5 C4 C3 119.0(2) . . ?
C5 C4 H4 120.48(15) . . ?
H26 C26 C27 119.73(16) . . ?
C25 C26 C27 120.5(3) . . ?
C25 C26 H26 119.73(16) . . ?
C6 C5 N1 116.9(2) . . ?
C4 C5 N1 121.7(2) . . ?
C4 C5 C6 121.4(2) . . ?
H32 C32 C33 119.68(16) . . ?
C31 C32 C33 120.6(2) . . ?
C31 C32 H32 119.68(16) . . ?
H17 C17 C16 119.82(16) . . ?
C18 C17 C16 120.4(3) . . ?
C18 C17 H17 119.82(17) . . ?
S4 C36 S3 124.90(16) . . ?
H36 C36 S3 117(2) . . ?
H36 C36 S4 118(2) . . ?
C18 C19 H19 120.46(16) . . ?
C20 C19 H19 120.46(17) . . ?
C20 C19 C18 119.1(3) . . ?
C26 C25 C24 119.9(2) . . ?
H25 C25 C24 120.06(15) . . ?
H25 C25 C26 120.06(16) . . ?
C19 C18 C17 120.9(3) . . ?
H18 C18 C17 119.56(17) . . ?
H18 C18 C19 119.56(16) . . ?
H31 C31 C32 120.19(16) . . ?
C30 C31 C32 119.6(2) . . ?
C30 C31 H31 120.19(16) . . ?
H29 C29 C28 119.65(15) . . ?
C30 C29 C28 120.7(3) . . ?
C30 C29 H29 119.65(16) . . ?
S2 C35 S1 132.14(17) . . ?
H35 C35 S1 108(2) . . ?
H35 C35 S2 120(2) . . ?
C29 C30 C31 120.2(3) . . ?
H30 C30 C31 119.92(16) . . ?
H30 C30 C29 119.92(16) . . ?
C19 C20 C21 121.0(3) . . ?
H20 C20 C21 119.49(16) . . ?
H20 C20 C19 119.49(17) . . ?
Cl4 C37 Cl3 112.61(17) . . ?
H37a C37 Cl3 109.07(11) . . ?
H37a C37 Cl4 109.07(12) . . ?
H37b C37 Cl3 109.07(11) . . ?
H37b C37 Cl4 109.07(11) . . ?
H37b C37 H37a 107.8 . . ?
Cl1 C38 Cl2 114.26(19) . . ?
H38a C38 Cl2 108.69(12) . . ?
H38a C38 Cl1 108.69(13) . . ?
H38b C38 Cl2 108.69(12) . . ?
H38b C38 Cl1 108.69(11) . . ?
H38b C38 H38a 107.6 . . ?

loop_
_geom_bond_atom_site_label_1
_geom_bond_atom_site_label_2
_geom_bond_distance
_geom_bond_site_symmetry_2
_geom_bond_publ_flag
Ru1 S3 2.4042(6) . ?
Ru1 P3 2.3045(6) . ?
Ru1 S1 2.3951(7) . ?
Ru1 N2 2.243(2) . ?
Ru1 N1 2.123(2) . ?
Ru1 C34 1.862(3) . ?
S3 C36 1.690(3) . ?
P3 C22 1.832(2) . ?
P3 C13 1.829(2) . ?
P3 C28 1.826(2) . ?
S1 C35 1.689(3) . ?
S2 C35 1.655(3) . ?
S4 C36 1.644(3) . ?
Cl3 C37 1.760(3) . ?
Cl2 C38 1.751(3) . ?
Cl4 C37 1.761(3) . ?
Cl1 C38 1.743(3) . ?
O1 C34 1.146(3) . ?
N2 C14 1.506(3) . ?
N2 C6 1.495(3) . ?
N2 C7 1.507(3) . ?
N4 C16 1.393(3) . ?
N4 C15 1.466(3) . ?
N4 C6 1.450(3) . ?
N1 C1 1.349(3) . ?
N1 C5 1.351(3) . ?
C8 C9 1.395(3) . ?
C8 C13 1.408(3) . ?
C8 C7 1.514(3) . ?
C14 H14a 0.9700 . ?
C14 H14b 0.9700 . ?
C14 C15 1.530(3) . ?
C9 H9 0.9300 . ?
C9 C10 1.387(4) . ?
C16 C21 1.402(4) . ?
C16 C17 1.406(4) . ?
C15 H15a 0.9700 . ?
C15 H15b 0.9700 . ?
C22 C23 1.393(3) . ?
C22 C27 1.402(3) . ?
C13 C12 1.395(3) . ?
C23 H23 0.9300 . ?
C23 C24 1.395(4) . ?
C21 H21 0.9300 . ?
C21 C20 1.399(4) . ?
C6 H6 0.9800 . ?
C6 C5 1.527(3) . ?
C28 C33 1.395(3) . ?
C28 C29 1.396(3) . ?
C7 H7a 0.9700 . ?
C7 H7b 0.9700 . ?
C12 H12 0.9300 . ?
C12 C11 1.395(4) . ?
C24 H24 0.9300 . ?
C24 C25 1.382(4) . ?
C1 H1 0.9300 . ?
C1 C2 1.383(3) . ?
C33 H33 0.9300 . ?
C33 C32 1.384(4) . ?
C27 H27 0.9300 . ?
C27 C26 1.394(4) . ?
C2 H2 0.9300 . ?
C2 C3 1.380(4) . ?
C11 H11 0.9300 . ?
C11 C10 1.380(4) . ?
C3 H3 0.9300 . ?
C3 C4 1.394(4) . ?
C10 H10 0.9300 . ?
C4 H4 0.9300 . ?
C4 C5 1.390(3) . ?
C26 H26 0.9300 . ?
C26 C25 1.385(4) . ?
C32 H32 0.9300 . ?
C32 C31 1.386(4) . ?
C17 H17 0.9300 . ?
C17 C18 1.393(4) . ?
C36 H36 0.94(4) . ?
C19 H19 0.9300 . ?
C19 C18 1.386(4) . ?
C19 C20 1.386(4) . ?
C25 H25 0.9300 . ?
C18 H18 0.9300 . ?
C31 H31 0.9300 . ?
C31 C30 1.382(4) . ?
C29 H29 0.9300 . ?
C29 C30 1.382(4) . ?
C35 H35 0.89(3) . ?
C30 H30 0.9300 . ?
C20 H20 0.9300 . ?
C37 H37a 0.9700 . ?
C37 H37b 0.9700 . ?
C38 H38a 0.9700 . ?
C38 H38b 0.9700 . ?

loop_
_geom_torsion_atom_site_label_1
_geom_torsion_atom_site_label_2
_geom_torsion_atom_site_label_3
_geom_torsion_atom_site_label_4
_geom_torsion
_geom_torsion_site_symmetry_1
_geom_torsion_site_symmetry_2
_geom_torsion_site_symmetry_3
_geom_torsion_site_symmetry_4
_geom_torsion_publ_flag
Ru1 S3 C36 S4 163.59(9) . . . . ?
Ru1 S1 C35 S2 3.58(6) . . . . ?
Ru1 N2 C14 C15 -155.01(17) . . . . ?
Ru1 N2 C6 N4 163.43(14) . . . . ?
Ru1 N2 C6 C5 44.04(14) . . . . ?
Ru1 N2 C7 C8 -75.10(15) . . . . ?
Ru1 N1 C1 C2 -174.3(2) . . . . ?
Ru1 N1 C5 C6 -4.88(17) . . . . ?
Ru1 N1 C5 C4 174.66(17) . . . . ?
P3 C22 C23 C24 175.3(2) . . . . ?
P3 C22 C27 C26 -176.99(19) . . . . ?
P3 C13 C8 C9 -177.15(18) . . . . ?
P3 C13 C8 C7 3.3(2) . . . . ?
P3 C13 C12 C11 177.6(2) . . . . ?
P3 C28 C33 C32 -175.3(2) . . . . ?
P3 C28 C29 C30 176.6(2) . . . . ?
N2 C14 C15 N4 28.52(19) . . . . ?
N2 C6 N4 C16 139.31(18) . . . . ?
N2 C6 N4 C15 -21.6(2) . . . . ?
N2 C6 C5 N1 -28.3(2) . . . . ?
N2 C6 C5 C4 152.19(19) . . . . ?
N2 C7 C8 C9 -111.9(2) . . . . ?
N2 C7 C8 C13 67.7(2) . . . . ?
N4 C16 C21 C20 -180.0(2) . . . . ?
N4 C16 C17 C18 -178.8(2) . . . . ?
N4 C6 C5 N1 -143.47(19) . . . . ?
N4 C6 C5 C4 37.0(2) . . . . ?
N1 C1 C2 C3 -0.2(3) . . . . ?
N1 C5 C4 C3 0.2(3) . . . . ?
C8 C9 C10 C11 -0.9(3) . . . . ?
C8 C13 C12 C11 -1.5(3) . . . . ?
C9 C10 C11 C12 1.4(3) . . . . ?
C16 C21 C20 C19 -1.8(3) . . . . ?
C16 C17 C18 C19 -0.8(3) . . . . ?
C22 C23 C24 C25 1.5(3) . . . . ?
C22 C27 C26 C25 1.6(3) . . . . ?
C13 C12 C11 C10 -0.2(3) . . . . ?
C23 C24 C25 C26 -0.8(3) . . . . ?
C21 C20 C19 C18 -0.6(3) . . . . ?
C6 C5 C4 C3 179.7(2) . . . . ?
C28 C33 C32 C31 -1.7(3) . . . . ?
C28 C29 C30 C31 -1.1(3) . . . . ?
C24 C25 C26 C27 -0.7(3) . . . . ?
C1 C2 C3 C4 -1.7(3) . . . . ?
C33 C32 C31 C30 0.1(3) . . . . ?
C2 C3 C4 C5 1.7(3) . . . . ?
C32 C31 C30 C29 1.3(3) . . . . ?
C17 C18 C19 C20 1.8(3) . . . . ?
